data_4135013
loop_
_publ_author_name
'Qiu, Hui'
'Shuai, Bin'
'Wang, Yun-Zhao'
'Liu, Dong'
'Chen, Yue-Gang'
'Gao, Pei-Sen'
'Ma, Hong-Xing'
'Chen, Song'
'Mei, Tian-Sheng'

_publ_section_title
;
 Enantioselective Ni-Catalyzed Electrochemical Synthesis of Biaryl
 Atropisomers.
;
_journal_issue 22
_journal_name_full 'Journal of the American Chemical Society'
_journal_page_first 9872
_journal_page_last 9878
_journal_paper_doi 10.1021/jacs.9b13117
_journal_volume 142
_journal_year 2020
_chemical_absolute_configuration ad
_chemical_formula_sum 'C61 H45 Cl9 O2'
_chemical_formula_weight 1129.02
_space_group_crystal_system orthorhombic
_space_group_IT_number 19
_space_group_name_Hall 'P 2ac 2ab'
_space_group_name_H-M_alt 'P 21 21 21'
_atom_sites_solution_hydrogens geom
_audit_creation_method SHELXL-2013
_cell_angle_alpha 90
_cell_angle_beta 90
_cell_angle_gamma 90
_cell_formula_units_Z 4
_cell_length_a 14.2816(13)
_cell_length_b 14.9089(12)
_cell_length_c 26.853(2)
_cell_measurement_reflns_used 5442
_cell_measurement_temperature 293(2)
_cell_measurement_theta_max 50.971
_cell_measurement_theta_min 4.980
_cell_volume 5717.6(8)
_computing_cell_refinement 'Bruker SAINT'
_computing_data_collection 'Bruker APEX2'
_computing_data_reduction 'Bruker SAINT'
_computing_molecular_graphics 'Bruker SHELXTL'
_computing_publication_material 'Bruker SHELXTL'
_computing_structure_refinement 'SHELXL-2013 (Sheldrick, 2013)'
_computing_structure_solution 'SHELXS-97 (Sheldrick 2008)'
_diffrn_ambient_temperature 293(2)
_diffrn_measured_fraction_theta_full 0.972
_diffrn_measured_fraction_theta_max 0.997
_diffrn_measurement_device_type 'Bruker APEX-II CCD'
_diffrn_measurement_method '\f and \w scans'
_diffrn_radiation_type MoK\a
_diffrn_radiation_wavelength 0.71073
_diffrn_reflns_av_R_equivalents 0.0615
_diffrn_reflns_av_unetI/netI 0.0757
_diffrn_reflns_Laue_measured_fraction_full 0.972
_diffrn_reflns_Laue_measured_fraction_max 0.997
_diffrn_reflns_limit_h_max 16
_diffrn_reflns_limit_h_min -16
_diffrn_reflns_limit_k_max 16
_diffrn_reflns_limit_k_min -17
_diffrn_reflns_limit_l_max 31
_diffrn_reflns_limit_l_min -29
_diffrn_reflns_number 26356
_diffrn_reflns_point_group_measured_fraction_full 0.970
_diffrn_reflns_point_group_measured_fraction_max 0.996
_diffrn_reflns_theta_full 25.242
_diffrn_reflns_theta_max 24.998
_diffrn_reflns_theta_min 2.490
_exptl_absorpt_coefficient_mu 0.482
_exptl_absorpt_correction_T_max 0.7456
_exptl_absorpt_correction_T_min 0.4698
_exptl_absorpt_correction_type multi-scan
_exptl_absorpt_process_details sadabs
_exptl_crystal_colour colorless
_exptl_crystal_density_diffrn 1.312
_exptl_crystal_description prismatic
_exptl_crystal_F_000 2320
_exptl_crystal_size_max 0.190
_exptl_crystal_size_mid 0.160
_exptl_crystal_size_min 0.130
_refine_diff_density_max 0.400
_refine_diff_density_min -0.315
_refine_diff_density_rms 0.056
_refine_ls_abs_structure_details
; 
 Flack x determined using 1648 quotients [(I+)-(I-)]/[(I+)+(I-)] 
 (Parsons and Flack (2004), Acta Cryst. A60, s61). 
;
_refine_ls_abs_structure_Flack -0.03(4)
_refine_ls_extinction_coef 0.0079(16)
_refine_ls_extinction_expression Fc^*^=kFc[1+0.001xFc^2^\l^3^/sin(2\q)]^-1/4^
_refine_ls_extinction_method SHELXL
_refine_ls_goodness_of_fit_ref 1.008
_refine_ls_hydrogen_treatment constr
_refine_ls_matrix_type full
_refine_ls_number_parameters 650
_refine_ls_number_reflns 10030
_refine_ls_number_restraints 0
_refine_ls_restrained_S_all 1.008
_refine_ls_R_factor_all 0.1534
_refine_ls_R_factor_gt 0.0803
_refine_ls_shift/su_max 0.000
_refine_ls_shift/su_mean 0.000
_refine_ls_structure_factor_coef Fsqd
_refine_ls_weighting_details 'w=1/[\s^2^(Fo^2^)+(0.1327P)^2^+1.9919P] where P=(Fo^2^+2Fc^2^)/3'
_refine_ls_weighting_scheme calc
_refine_ls_wR_factor_gt 0.2087
_refine_ls_wR_factor_ref 0.2688
_reflns_Friedel_coverage 0.806
_reflns_Friedel_fraction_full 0.968
_reflns_Friedel_fraction_max 0.995
_reflns_number_gt 5091
_reflns_number_total 10030
_reflns_threshold_expression 'I > 2\s(I)'
_cod_data_source_file ja9b13117_si_002.cif
_cod_data_source_block mo_d8v191164_0m
_cod_depositor_comments
;Adding full bibliography for 4135012--4135016.cif.

 Adding full bibliography for 4135012--4135016.cif.
;
_cod_database_code 4135013
_shelx_space_group_comment
; 
The symmetry employed for this shelxl refinement is uniquely defined 
by the following loop, which should always be used as a source of 
symmetry information in preference to the above space-group names. 
They are only intended as comments. 
;
_shelx_estimated_absorpt_t_min 0.914
_shelx_estimated_absorpt_t_max 0.940
_shelxl_version_number 2013-4

loop_
_space_group_symop_operation_xyz
'x, y, z'
'-x+1/2, -y, z+1/2'
'-x, y+1/2, -z+1/2'
'x+1/2, -y+1/2, -z'

loop_
_atom_site_label
_atom_site_type_symbol
_atom_site_fract_x
_atom_site_fract_y
_atom_site_fract_z
_atom_site_U_iso_or_equiv
_atom_site_adp_type
_atom_site_occupancy
_atom_site_site_symmetry_order
_atom_site_calc_flag
_atom_site_refinement_flags_posn
_atom_site_refinement_flags_adp
_atom_site_refinement_flags_occupancy
_atom_site_disorder_assembly
_atom_site_disorder_group
Cl1 Cl 0.1050(3) 0.5634(3) 0.75944(15) 0.1526(15) Uani 1 1 d . . . . .
Cl2 Cl 0.2495(4) 0.6439(3) 0.70138(18) 0.187(2) Uani 1 1 d . . . . .
Cl3 Cl 0.2561(5) 0.4589(4) 0.7271(3) 0.223(3) Uani 1 1 d . . . . .
C59 C 0.1859(10) 0.5517(7) 0.7129(4) 0.116(4) Uani 1 1 d . . . . .
H59 H 0.1515 0.5374 0.6823 0.139 Uiso 1 1 calc R U . . .
Cl4 Cl 0.8786(7) 0.2766(5) 0.5625(3) 0.284(4) Uani 1 1 d . . . . .
Cl5 Cl 0.7443(5) 0.2858(4) 0.4888(2) 0.217(3) Uani 1 1 d . . . . .
Cl6 Cl 0.8676(6) 0.1375(4) 0.4922(2) 0.256(4) Uani 1 1 d . . . . .
C60 C 0.8142(13) 0.2171(9) 0.5227(6) 0.149(6) Uani 1 1 d . . . . .
H60 H 0.7703 0.1847 0.5442 0.179 Uiso 1 1 calc R U . . .
Cl7 Cl 0.4309(6) 0.8396(8) 0.6541(2) 0.292(5) Uani 1 1 d . . . . .
Cl8 Cl 0.4916(7) 0.9462(9) 0.7361(6) 0.364(6) Uani 1 1 d . . . . .
Cl9 Cl 0.4527(4) 0.7680(6) 0.7497(3) 0.263(4) Uani 1 1 d . . . . .
C61 C 0.5026(19) 0.8397(17) 0.7024(8) 0.219(10) Uani 1 1 d . . . . .
H61 H 0.5673 0.8243 0.6938 0.263 Uiso 1 1 calc R U . . .
O1 O 0.1928(4) 0.5804(3) 0.47927(19) 0.0670(14) Uani 1 1 d . . . . .
O2 O 0.3996(4) 0.5975(3) 0.46019(18) 0.0637(14) Uani 1 1 d . . . . .
C1 C 0.1981(6) 0.7632(5) 0.5701(3) 0.066(2) Uani 1 1 d . . . . .
H1 H 0.1780 0.7752 0.6023 0.079 Uiso 1 1 calc R U . . .
C2 C 0.2507(6) 0.8289(5) 0.5445(3) 0.0612(19) Uani 1 1 d . . . . .
C3 C 0.2718(6) 0.9129(6) 0.5656(3) 0.073(2) Uani 1 1 d . . . . .
H3 H 0.2499 0.9258 0.5974 0.087 Uiso 1 1 calc R U . . .
C4 C 0.3222(7) 0.9747(6) 0.5417(4) 0.081(3) Uani 1 1 d . . . . .
H4 H 0.3361 1.0288 0.5573 0.098 Uiso 1 1 calc R U . . .
C5 C 0.3545(7) 0.9583(6) 0.4928(3) 0.079(2) Uani 1 1 d . . . . .
H5 H 0.3883 1.0017 0.4756 0.095 Uiso 1 1 calc R U . . .
C6 C 0.3347(6) 0.8771(5) 0.4713(3) 0.067(2) Uani 1 1 d . . . . .
H6 H 0.3566 0.8658 0.4393 0.081 Uiso 1 1 calc R U . . .
C7 C 0.2829(5) 0.8103(5) 0.4956(3) 0.0584(19) Uani 1 1 d . . . . .
C8 C 0.2617(6) 0.7262(5) 0.4740(3) 0.062(2) Uani 1 1 d . . . . .
C9 C 0.2095(6) 0.6642(5) 0.5003(3) 0.062(2) Uani 1 1 d . . . . .
C10 C 0.1758(6) 0.6819(5) 0.5488(3) 0.0619(19) Uani 1 1 d . . . . .
C11 C 0.1150(6) 0.6169(5) 0.5768(3) 0.067(2) Uani 1 1 d . . . . .
C12 C 0.1270(6) 0.5246(6) 0.5754(3) 0.071(2) Uani 1 1 d . . . . .
H12 H 0.1747 0.4999 0.5562 0.085 Uiso 1 1 calc R U . . .
C13 C 0.0691(7) 0.4697(6) 0.6023(3) 0.076(2) Uani 1 1 d . . . . .
H13 H 0.0790 0.4081 0.6012 0.092 Uiso 1 1 calc R U . . .
C14 C -0.0043(6) 0.5030(6) 0.6311(3) 0.073(2) Uani 1 1 d . . . . .
C15 C -0.0140(6) 0.5943(6) 0.6330(3) 0.070(2) Uani 1 1 d . . . . .
H15 H -0.0611 0.6186 0.6528 0.084 Uiso 1 1 calc R U . . .
C16 C 0.0432(6) 0.6507(6) 0.6070(3) 0.071(2) Uani 1 1 d . . . . .
H16 H 0.0344 0.7124 0.6093 0.085 Uiso 1 1 calc R U . . .
C17 C -0.0685(8) 0.4430(7) 0.6588(4) 0.087(3) Uani 1 1 d . . . . .
C18 C -0.0363(10) 0.3654(7) 0.6822(4) 0.104(3) Uani 1 1 d . . . . .
H18 H 0.0266 0.3497 0.6808 0.125 Uiso 1 1 calc R U . . .
C19 C -0.1010(15) 0.3113(9) 0.7082(5) 0.134(5) Uani 1 1 d . . . . .
H19 H -0.0795 0.2595 0.7238 0.161 Uiso 1 1 calc R U . . .
C20 C -0.1902(16) 0.3313(14) 0.7112(6) 0.148(7) Uani 1 1 d . . . . .
H20 H -0.2310 0.2944 0.7287 0.178 Uiso 1 1 calc R U . . .
C21 C -0.2223(12) 0.4065(13) 0.6884(6) 0.149(6) Uani 1 1 d . . . . .
H21 H -0.2859 0.4195 0.6902 0.179 Uiso 1 1 calc R U . . .
C22 C -0.1649(8) 0.4644(8) 0.6628(4) 0.107(4) Uani 1 1 d . . . . .
H22 H -0.1887 0.5163 0.6484 0.129 Uiso 1 1 calc R U . . .
C23 C 0.3689(6) 0.6426(5) 0.4186(3) 0.063(2) Uani 1 1 d . . . . .
C24 C 0.2978(6) 0.7042(5) 0.4229(3) 0.063(2) Uani 1 1 d . . . . .
C25 C 0.2602(6) 0.7467(5) 0.3796(3) 0.068(2) Uani 1 1 d . . . . .
C26 C 0.1839(7) 0.8068(6) 0.3810(4) 0.082(3) Uani 1 1 d . . . . .
H26 H 0.1550 0.8185 0.4113 0.098 Uiso 1 1 calc R U . . .
C27 C 0.1522(9) 0.8472(7) 0.3400(4) 0.097(3) Uani 1 1 d . . . . .
H27 H 0.1023 0.8871 0.3422 0.117 Uiso 1 1 calc R U . . .
C28 C 0.1944(9) 0.8295(8) 0.2927(4) 0.105(4) Uani 1 1 d . . . . .
H28 H 0.1723 0.8582 0.2642 0.126 Uiso 1 1 calc R U . . .
C29 C 0.2659(8) 0.7717(7) 0.2894(3) 0.090(3) Uani 1 1 d . . . . .
H29 H 0.2920 0.7601 0.2583 0.107 Uiso 1 1 calc R U . . .
C30 C 0.3037(7) 0.7267(5) 0.3327(3) 0.069(2) Uani 1 1 d . . . . .
C31 C 0.3761(6) 0.6653(6) 0.3304(3) 0.071(2) Uani 1 1 d . . . . .
H31 H 0.4028 0.6533 0.2996 0.085 Uiso 1 1 calc R U . . .
C32 C 0.4106(6) 0.6215(5) 0.3710(3) 0.067(2) Uani 1 1 d . . . . .
C33 C 0.4869(6) 0.5543(6) 0.3657(3) 0.070(2) Uani 1 1 d . . . . .
C34 C 0.5592(6) 0.5699(6) 0.3319(3) 0.076(2) Uani 1 1 d . . . . .
H34 H 0.5594 0.6227 0.3135 0.091 Uiso 1 1 calc R U . . .
C35 C 0.6309(7) 0.5080(7) 0.3252(3) 0.083(3) Uani 1 1 d . . . . .
H35 H 0.6776 0.5190 0.3018 0.100 Uiso 1 1 calc R U . . .
C36 C 0.6330(7) 0.4292(6) 0.3536(3) 0.076(2) Uani 1 1 d . . . . .
C37 C 0.5596(8) 0.4143(7) 0.3861(4) 0.094(3) Uani 1 1 d . . . . .
H37 H 0.5593 0.3618 0.4048 0.112 Uiso 1 1 calc R U . . .
C38 C 0.4871(7) 0.4739(6) 0.3919(4) 0.085(3) Uani 1 1 d . . . . .
H38 H 0.4380 0.4603 0.4133 0.102 Uiso 1 1 calc R U . . .
C39 C 0.7123(9) 0.3663(7) 0.3501(3) 0.089(3) Uani 1 1 d . . . . .
C40 C 0.8025(9) 0.3963(9) 0.3408(4) 0.104(4) Uani 1 1 d . . . . .
H40 H 0.8127 0.4565 0.3337 0.125 Uiso 1 1 calc R U . . .
C41 C 0.8782(11) 0.3368(14) 0.3419(5) 0.143(6) Uani 1 1 d . . . . .
H41 H 0.9388 0.3578 0.3371 0.172 Uiso 1 1 calc R U . . .
C42 C 0.8624(16) 0.2475(15) 0.3502(6) 0.151(7) Uani 1 1 d . . . . .
H42 H 0.9125 0.2076 0.3500 0.181 Uiso 1 1 calc R U . . .
C43 C 0.7756(18) 0.2171(12) 0.3586(6) 0.155(6) Uani 1 1 d . . . . .
H43 H 0.7660 0.1561 0.3639 0.186 Uiso 1 1 calc R U . . .
C44 C 0.6991(10) 0.2757(9) 0.3594(5) 0.120(4) Uani 1 1 d . . . . .
H44 H 0.6395 0.2539 0.3661 0.144 Uiso 1 1 calc R U . . .
C45 C 0.1140(7) 0.5740(6) 0.4468(4) 0.080(2) Uani 1 1 d . . . . .
H45A H 0.1166 0.6205 0.4215 0.097 Uiso 1 1 calc R U . . .
H45B H 0.0562 0.5808 0.4654 0.097 Uiso 1 1 calc R U . . .
C46 C 0.1184(7) 0.4833(6) 0.4231(3) 0.076(2) Uani 1 1 d . . . . .
C47 C 0.1753(10) 0.4681(8) 0.3827(5) 0.116(4) Uani 1 1 d . . . . .
H47 H 0.2086 0.5157 0.3690 0.140 Uiso 1 1 calc R U . . .
C48 C 0.1840(11) 0.3840(10) 0.3623(5) 0.128(5) Uani 1 1 d . . . . .
H48 H 0.2239 0.3750 0.3354 0.153 Uiso 1 1 calc R U . . .
C49 C 0.1350(11) 0.3147(10) 0.3810(6) 0.129(5) Uani 1 1 d . . . . .
H49 H 0.1394 0.2584 0.3663 0.155 Uiso 1 1 calc R U . . .
C50 C 0.0794(9) 0.3270(8) 0.4213(5) 0.111(4) Uani 1 1 d . . . . .
H50 H 0.0472 0.2786 0.4348 0.133 Uiso 1 1 calc R U . . .
C51 C 0.0702(7) 0.4111(7) 0.4422(4) 0.090(3) Uani 1 1 d . . . . .
H51 H 0.0310 0.4191 0.4695 0.108 Uiso 1 1 calc R U . . .
C52 C 0.4790(6) 0.6344(6) 0.4851(3) 0.079(3) Uani 1 1 d . . . . .
H52A H 0.4659 0.6952 0.4960 0.095 Uiso 1 1 calc R U . . .
H52B H 0.5327 0.6358 0.4630 0.095 Uiso 1 1 calc R U . . .
C53 C 0.4984(6) 0.5753(6) 0.5290(3) 0.071(2) Uani 1 1 d . . . . .
C54 C 0.4378(8) 0.5718(8) 0.5680(4) 0.095(3) Uani 1 1 d . . . . .
H54 H 0.3854 0.6089 0.5682 0.115 Uiso 1 1 calc R U . . .
C55 C 0.4530(10) 0.5133(9) 0.6079(4) 0.108(4) Uani 1 1 d . . . . .
H55 H 0.4114 0.5118 0.6345 0.130 Uiso 1 1 calc R U . . .
C56 C 0.5300(11) 0.4578(9) 0.6075(5) 0.109(4) Uani 1 1 d . . . . .
H56 H 0.5402 0.4183 0.6337 0.131 Uiso 1 1 calc R U . . .
C57 C 0.5911(9) 0.4608(7) 0.5687(5) 0.107(4) Uani 1 1 d . . . . .
H57 H 0.6435 0.4237 0.5685 0.129 Uiso 1 1 calc R U . . .
C58 C 0.5752(7) 0.5193(6) 0.5296(4) 0.085(3) Uani 1 1 d . . . . .
H58 H 0.6172 0.5209 0.5032 0.101 Uiso 1 1 calc R U . . .

loop_
_atom_site_aniso_label
_atom_site_aniso_U_11
_atom_site_aniso_U_22
_atom_site_aniso_U_33
_atom_site_aniso_U_23
_atom_site_aniso_U_13
_atom_site_aniso_U_12
Cl1 0.185(4) 0.137(3) 0.136(3) 0.000(2) 0.044(3) -0.005(3)
Cl2 0.242(5) 0.168(4) 0.149(3) -0.004(3) 0.036(4) -0.076(4)
Cl3 0.234(6) 0.196(5) 0.237(6) 0.049(4) 0.060(5) 0.084(4)
C59 0.145(11) 0.114(8) 0.089(7) -0.015(6) -0.019(7) -0.027(8)
Cl4 0.362(10) 0.202(5) 0.290(9) -0.075(6) -0.115(8) -0.024(7)
Cl5 0.271(6) 0.198(5) 0.184(5) 0.045(4) 0.010(5) 0.086(5)
Cl6 0.412(10) 0.178(4) 0.177(4) -0.039(4) -0.036(6) 0.146(6)
C60 0.189(15) 0.124(10) 0.134(11) 0.002(9) 0.014(11) 0.043(11)
Cl7 0.257(8) 0.470(13) 0.149(4) 0.056(6) -0.038(5) 0.076(9)
Cl8 0.247(9) 0.441(15) 0.403(17) 0.047(15) -0.035(9) -0.046(10)
Cl9 0.168(4) 0.420(10) 0.202(5) 0.123(7) 0.002(4) 0.005(6)
C61 0.23(2) 0.25(2) 0.184(19) -0.043(19) -0.001(17) 0.07(2)
O1 0.075(4) 0.064(3) 0.061(3) -0.007(3) 0.003(3) -0.001(3)
O2 0.071(3) 0.073(3) 0.047(3) 0.006(3) 0.005(3) 0.002(3)
C1 0.070(5) 0.070(5) 0.057(4) -0.005(4) 0.003(4) 0.002(4)
C2 0.068(5) 0.062(4) 0.053(4) -0.002(4) -0.001(4) 0.002(4)
C3 0.085(6) 0.080(5) 0.053(4) -0.009(4) 0.000(4) -0.002(5)
C4 0.086(6) 0.078(5) 0.080(6) -0.015(5) 0.004(5) -0.013(5)
C5 0.093(6) 0.081(6) 0.064(5) 0.001(5) 0.011(5) -0.017(5)
C6 0.071(5) 0.078(5) 0.053(4) -0.007(4) 0.006(4) -0.005(4)
C7 0.060(5) 0.065(4) 0.050(4) -0.005(4) 0.000(4) -0.003(4)
C8 0.069(5) 0.067(5) 0.049(4) -0.007(4) 0.009(4) 0.005(4)
C9 0.069(5) 0.062(4) 0.054(4) -0.009(4) 0.005(4) 0.009(4)
C10 0.063(5) 0.069(5) 0.054(4) 0.006(4) 0.001(4) 0.011(4)
C11 0.077(6) 0.065(5) 0.060(4) 0.000(4) 0.005(5) 0.008(4)
C12 0.078(6) 0.073(5) 0.062(5) -0.001(4) 0.001(5) 0.005(5)
C13 0.095(7) 0.065(5) 0.069(5) 0.003(4) -0.002(5) 0.002(5)
C14 0.078(6) 0.087(6) 0.055(5) 0.004(4) -0.001(5) -0.011(5)
C15 0.067(5) 0.080(6) 0.062(5) 0.005(4) -0.002(4) 0.004(5)
C16 0.070(5) 0.071(5) 0.071(5) 0.003(4) 0.000(5) 0.001(5)
C17 0.107(8) 0.083(6) 0.072(6) 0.007(5) -0.004(6) -0.023(6)
C18 0.130(9) 0.101(7) 0.082(7) -0.003(6) 0.007(6) -0.025(7)
C19 0.194(16) 0.097(8) 0.112(10) 0.006(7) 0.032(11) -0.060(11)
C20 0.166(16) 0.169(15) 0.110(10) 0.016(10) 0.015(11) -0.098(14)
C21 0.129(12) 0.187(15) 0.131(11) 0.004(12) 0.023(10) -0.070(12)
C22 0.085(8) 0.127(9) 0.110(8) 0.012(7) 0.013(6) -0.036(7)
C23 0.070(5) 0.067(4) 0.051(4) -0.005(4) 0.000(4) -0.008(4)
C24 0.070(5) 0.066(4) 0.053(4) -0.003(4) 0.007(4) -0.007(4)
C25 0.081(6) 0.069(5) 0.055(5) -0.006(4) 0.001(4) 0.003(5)
C26 0.094(7) 0.075(5) 0.076(6) -0.003(5) -0.002(5) 0.019(5)
C27 0.125(9) 0.093(6) 0.073(6) 0.007(5) -0.010(6) 0.036(6)
C28 0.147(10) 0.108(7) 0.059(6) 0.009(5) -0.016(6) 0.028(8)
C29 0.119(8) 0.092(6) 0.058(5) 0.010(5) 0.001(5) 0.014(6)
C30 0.086(6) 0.068(4) 0.053(5) -0.008(4) 0.004(4) 0.002(5)
C31 0.082(6) 0.077(5) 0.054(5) -0.003(4) 0.016(5) -0.002(5)
C32 0.075(5) 0.071(5) 0.055(5) -0.003(4) 0.008(4) 0.001(4)
C33 0.080(6) 0.074(5) 0.055(5) -0.012(4) 0.001(4) 0.009(5)
C34 0.082(6) 0.091(6) 0.054(5) -0.003(4) 0.008(5) 0.013(5)
C35 0.079(6) 0.110(7) 0.061(5) -0.019(5) 0.004(5) 0.005(6)
C36 0.075(6) 0.084(6) 0.069(5) -0.017(5) 0.002(5) 0.004(5)
C37 0.115(8) 0.075(6) 0.091(7) -0.003(5) -0.002(7) 0.002(6)
C38 0.095(7) 0.069(5) 0.090(6) 0.002(5) 0.022(5) 0.012(5)
C39 0.099(8) 0.100(7) 0.067(6) -0.025(5) -0.013(5) 0.024(7)
C40 0.101(9) 0.149(10) 0.063(6) -0.020(6) -0.003(5) 0.040(8)
C41 0.130(11) 0.209(16) 0.091(8) -0.017(10) -0.005(8) 0.087(13)
C42 0.169(17) 0.170(17) 0.115(11) -0.014(10) 0.009(11) 0.091(15)
C43 0.201(19) 0.126(12) 0.139(13) -0.012(9) 0.011(13) 0.053(14)
C44 0.137(11) 0.109(9) 0.115(9) -0.029(7) -0.018(8) 0.045(9)
C45 0.077(6) 0.078(5) 0.087(6) -0.019(5) -0.006(5) 0.005(5)
C46 0.072(5) 0.083(6) 0.074(6) -0.023(5) -0.010(5) 0.000(5)
C47 0.142(11) 0.107(8) 0.101(8) -0.008(7) 0.014(8) -0.024(8)
C48 0.163(13) 0.122(10) 0.098(8) -0.049(8) 0.038(9) -0.006(10)
C49 0.141(12) 0.106(9) 0.139(12) -0.064(9) -0.025(10) -0.003(9)
C50 0.111(9) 0.095(8) 0.127(10) -0.014(7) -0.018(8) -0.021(7)
C51 0.082(7) 0.086(6) 0.102(7) -0.017(6) 0.006(6) -0.003(6)
C52 0.075(6) 0.090(6) 0.073(5) 0.018(5) -0.012(5) -0.020(5)
C53 0.071(5) 0.080(5) 0.062(5) -0.002(4) -0.002(5) -0.013(5)
C54 0.083(7) 0.114(7) 0.089(7) 0.006(6) -0.004(6) -0.001(6)
C55 0.107(9) 0.139(10) 0.079(7) 0.011(7) 0.003(7) -0.024(8)
C56 0.123(10) 0.116(9) 0.088(8) 0.025(7) -0.027(8) -0.018(8)
C57 0.110(9) 0.088(7) 0.124(10) 0.008(7) -0.026(8) 0.001(7)
C58 0.083(7) 0.092(6) 0.079(6) 0.003(5) -0.010(5) -0.005(6)

loop_
_atom_type_symbol
_atom_type_description
_atom_type_scat_dispersion_real
_atom_type_scat_dispersion_imag
_atom_type_scat_source
C C 0.0033 0.0016 'International Tables Vol C Tables 4.2.6.8 and 6.1.1.4'
H H 0.0000 0.0000 'International Tables Vol C Tables 4.2.6.8 and 6.1.1.4'
Cl Cl 0.1484 0.1585 'International Tables Vol C Tables 4.2.6.8 and 6.1.1.4'
O O 0.0106 0.0060 'International Tables Vol C Tables 4.2.6.8 and 6.1.1.4'

loop_
_geom_angle_atom_site_label_1
_geom_angle_atom_site_label_2
_geom_angle_atom_site_label_3
_geom_angle
_geom_angle_site_symmetry_1
_geom_angle_site_symmetry_3
_geom_angle_publ_flag
Cl2 C59 Cl1 114.6(7) . . ?
Cl2 C59 Cl3 112.1(8) . . ?
Cl1 C59 Cl3 108.0(7) . . ?
Cl2 C59 H59 107.2 . . ?
Cl1 C59 H59 107.2 . . ?
Cl3 C59 H59 107.2 . . ?
Cl6 C60 Cl4 116.8(11) . . ?
Cl6 C60 Cl5 116.5(10) . . ?
Cl4 C60 Cl5 110.4(8) . . ?
Cl6 C60 H60 103.7 . . ?
Cl4 C60 H60 103.7 . . ?
Cl5 C60 H60 103.7 . . ?
Cl7 C61 Cl9 107.9(16) . . ?
Cl7 C61 Cl8 109.6(14) . . ?
Cl9 C61 Cl8 97.5(12) . . ?
Cl7 C61 H61 113.5 . . ?
Cl9 C61 H61 113.5 . . ?
Cl8 C61 H61 113.5 . . ?
C9 O1 C45 116.4(6) . . ?
C23 O2 C52 116.4(6) . . ?
C10 C1 C2 122.2(7) . . ?
C10 C1 H1 118.9 . . ?
C2 C1 H1 118.9 . . ?
C3 C2 C1 122.4(7) . . ?
C3 C2 C7 118.5(8) . . ?
C1 C2 C7 119.1(7) . . ?
C4 C3 C2 122.5(8) . . ?
C4 C3 H3 118.8 . . ?
C2 C3 H3 118.8 . . ?
C3 C4 C5 120.2(8) . . ?
C3 C4 H4 119.9 . . ?
C5 C4 H4 119.9 . . ?
C6 C5 C4 118.5(8) . . ?
C6 C5 H5 120.8 . . ?
C4 C5 H5 120.8 . . ?
C5 C6 C7 122.7(7) . . ?
C5 C6 H6 118.7 . . ?
C7 C6 H6 118.7 . . ?
C6 C7 C8 123.4(7) . . ?
C6 C7 C2 117.6(7) . . ?
C8 C7 C2 119.0(7) . . ?
C9 C8 C7 119.8(7) . . ?
C9 C8 C24 120.4(7) . . ?
C7 C8 C24 119.8(7) . . ?
C8 C9 O1 119.1(7) . . ?
C8 C9 C10 122.0(7) . . ?
O1 C9 C10 118.9(7) . . ?
C1 C10 C9 117.9(7) . . ?
C1 C10 C11 119.7(7) . . ?
C9 C10 C11 122.4(7) . . ?
C12 C11 C16 117.6(8) . . ?
C12 C11 C10 123.8(8) . . ?
C16 C11 C10 118.6(7) . . ?
C13 C12 C11 120.3(8) . . ?
C13 C12 H12 119.8 . . ?
C11 C12 H12 119.8 . . ?
C12 C13 C14 122.3(8) . . ?
C12 C13 H13 118.9 . . ?
C14 C13 H13 118.9 . . ?
C15 C14 C13 116.8(8) . . ?
C15 C14 C17 121.2(9) . . ?
C13 C14 C17 122.0(9) . . ?
C16 C15 C14 122.2(9) . . ?
C16 C15 H15 118.9 . . ?
C14 C15 H15 118.9 . . ?
C15 C16 C11 120.8(8) . . ?
C15 C16 H16 119.6 . . ?
C11 C16 H16 119.6 . . ?
C18 C17 C22 118.2(10) . . ?
C18 C17 C14 121.5(11) . . ?
C22 C17 C14 120.3(10) . . ?
C17 C18 C19 118.8(14) . . ?
C17 C18 H18 120.6 . . ?
C19 C18 H18 120.6 . . ?
C20 C19 C18 122.4(16) . . ?
C20 C19 H19 118.8 . . ?
C18 C19 H19 118.8 . . ?
C19 C20 C21 119.3(16) . . ?
C19 C20 H20 120.4 . . ?
C21 C20 H20 120.4 . . ?
C20 C21 C22 122.9(17) . . ?
C20 C21 H21 118.6 . . ?
C22 C21 H21 118.6 . . ?
C21 C22 C17 118.4(13) . . ?
C21 C22 H22 120.8 . . ?
C17 C22 H22 120.8 . . ?
C24 C23 O2 119.7(7) . . ?
C24 C23 C32 121.6(7) . . ?
O2 C23 C32 118.7(7) . . ?
C23 C24 C25 120.4(7) . . ?
C23 C24 C8 118.4(7) . . ?
C25 C24 C8 121.2(7) . . ?
C26 C25 C24 123.4(8) . . ?
C26 C25 C30 119.2(8) . . ?
C24 C25 C30 117.3(7) . . ?
C27 C26 C25 121.9(9) . . ?
C27 C26 H26 119.1 . . ?
C25 C26 H26 119.1 . . ?
C26 C27 C28 120.4(10) . . ?
C26 C27 H27 119.8 . . ?
C28 C27 H27 119.8 . . ?
C29 C28 C27 119.9(9) . . ?
C29 C28 H28 120.0 . . ?
C27 C28 H28 120.0 . . ?
C28 C29 C30 121.9(9) . . ?
C28 C29 H29 119.0 . . ?
C30 C29 H29 119.0 . . ?
C31 C30 C25 120.0(7) . . ?
C31 C30 C29 123.4(8) . . ?
C25 C30 C29 116.6(8) . . ?
C32 C31 C30 123.6(8) . . ?
C32 C31 H31 118.2 . . ?
C30 C31 H31 118.2 . . ?
C31 C32 C23 117.0(7) . . ?
C31 C32 C33 120.7(7) . . ?
C23 C32 C33 122.3(7) . . ?
C38 C33 C34 118.1(8) . . ?
C38 C33 C32 122.3(8) . . ?
C34 C33 C32 119.5(8) . . ?
C35 C34 C33 121.2(9) . . ?
C35 C34 H34 119.4 . . ?
C33 C34 H34 119.4 . . ?
C34 C35 C36 120.1(9) . . ?
C34 C35 H35 119.9 . . ?
C36 C35 H35 119.9 . . ?
C37 C36 C35 117.5(9) . . ?
C37 C36 C39 121.4(10) . . ?
C35 C36 C39 121.1(9) . . ?
C38 C37 C36 122.7(9) . . ?
C38 C37 H37 118.7 . . ?
C36 C37 H37 118.7 . . ?
C37 C38 C33 120.2(9) . . ?
C37 C38 H38 119.9 . . ?
C33 C38 H38 119.9 . . ?
C44 C39 C40 118.2(11) . . ?
C44 C39 C36 120.4(12) . . ?
C40 C39 C36 121.3(10) . . ?
C39 C40 C41 120.7(14) . . ?
C39 C40 H40 119.7 . . ?
C41 C40 H40 119.7 . . ?
C42 C41 C40 119.5(18) . . ?
C42 C41 H41 120.2 . . ?
C40 C41 H41 120.2 . . ?
C43 C42 C41 120.6(17) . . ?
C43 C42 H42 119.7 . . ?
C41 C42 H42 119.7 . . ?
C42 C43 C44 120.9(18) . . ?
C42 C43 H43 119.6 . . ?
C44 C43 H43 119.6 . . ?
C39 C44 C43 120.1(16) . . ?
C39 C44 H44 120.0 . . ?
C43 C44 H44 120.0 . . ?
O1 C45 C46 106.7(7) . . ?
O1 C45 H45A 110.4 . . ?
C46 C45 H45A 110.4 . . ?
O1 C45 H45B 110.4 . . ?
C46 C45 H45B 110.4 . . ?
H45A C45 H45B 108.6 . . ?
C47 C46 C51 117.4(9) . . ?
C47 C46 C45 120.6(10) . . ?
C51 C46 C45 121.9(9) . . ?
C48 C47 C46 121.3(12) . . ?
C48 C47 H47 119.4 . . ?
C46 C47 H47 119.4 . . ?
C49 C48 C47 120.3(12) . . ?
C49 C48 H48 119.9 . . ?
C47 C48 H48 119.9 . . ?
C48 C49 C50 120.0(11) . . ?
C48 C49 H49 120.0 . . ?
C50 C49 H49 120.0 . . ?
C49 C50 C51 120.2(12) . . ?
C49 C50 H50 119.9 . . ?
C51 C50 H50 119.9 . . ?
C46 C51 C50 120.8(10) . . ?
C46 C51 H51 119.6 . . ?
C50 C51 H51 119.6 . . ?
O2 C52 C53 106.8(7) . . ?
O2 C52 H52A 110.4 . . ?
C53 C52 H52A 110.4 . . ?
O2 C52 H52B 110.4 . . ?
C53 C52 H52B 110.4 . . ?
H52A C52 H52B 108.6 . . ?
C54 C53 C58 118.3(9) . . ?
C54 C53 C52 120.7(9) . . ?
C58 C53 C52 120.8(8) . . ?
C53 C54 C55 121.0(11) . . ?
C53 C54 H54 119.5 . . ?
C55 C54 H54 119.5 . . ?
C56 C55 C54 119.5(11) . . ?
C56 C55 H55 120.3 . . ?
C54 C55 H55 120.3 . . ?
C57 C56 C55 120.0(11) . . ?
C57 C56 H56 120.0 . . ?
C55 C56 H56 120.0 . . ?
C56 C57 C58 119.7(11) . . ?
C56 C57 H57 120.1 . . ?
C58 C57 H57 120.1 . . ?
C53 C58 C57 121.4(10) . . ?
C53 C58 H58 119.3 . . ?
C57 C58 H58 119.3 . . ?

loop_
_geom_bond_atom_site_label_1
_geom_bond_atom_site_label_2
_geom_bond_distance
_geom_bond_site_symmetry_2
_geom_bond_publ_flag
Cl1 C59 1.712(14) . ?
Cl2 C59 1.676(12) . ?
Cl3 C59 1.751(14) . ?
C59 H59 0.9800 . ?
Cl4 C60 1.666(18) . ?
Cl5 C60 1.695(16) . ?
Cl6 C60 1.631(15) . ?
C60 H60 0.9800 . ?
Cl7 C61 1.65(2) . ?
Cl8 C61 1.83(2) . ?
Cl9 C61 1.81(3) . ?
C61 H61 0.9800 . ?
O1 C9 1.390(9) . ?
O1 C45 1.428(10) . ?
O2 C23 1.375(9) . ?
O2 C52 1.428(10) . ?
C1 C10 1.376(11) . ?
C1 C2 1.412(11) . ?
C1 H1 0.9300 . ?
C2 C3 1.408(11) . ?
C2 C7 1.417(10) . ?
C3 C4 1.333(12) . ?
C3 H3 0.9300 . ?
C4 C5 1.413(13) . ?
C4 H4 0.9300 . ?
C5 C6 1.371(12) . ?
C5 H5 0.9300 . ?
C6 C7 1.403(11) . ?
C6 H6 0.9300 . ?
C7 C8 1.415(11) . ?
C8 C9 1.382(11) . ?
C8 C24 1.502(11) . ?
C9 C10 1.415(11) . ?
C10 C11 1.503(11) . ?
C11 C12 1.386(11) . ?
C11 C16 1.401(12) . ?
C12 C13 1.369(12) . ?
C12 H12 0.9300 . ?
C13 C14 1.394(13) . ?
C13 H13 0.9300 . ?
C14 C15 1.369(12) . ?
C14 C17 1.482(13) . ?
C15 C16 1.366(12) . ?
C15 H15 0.9300 . ?
C16 H16 0.9300 . ?
C17 C18 1.395(15) . ?
C17 C22 1.416(15) . ?
C18 C19 1.411(18) . ?
C18 H18 0.9300 . ?
C19 C20 1.31(2) . ?
C19 H19 0.9300 . ?
C20 C21 1.36(2) . ?
C20 H20 0.9300 . ?
C21 C22 1.374(18) . ?
C21 H21 0.9300 . ?
C22 H22 0.9300 . ?
C23 C24 1.374(11) . ?
C23 C32 1.444(11) . ?
C24 C25 1.428(11) . ?
C25 C26 1.411(12) . ?
C25 C30 1.436(12) . ?
C26 C27 1.334(13) . ?
C26 H26 0.9300 . ?
C27 C28 1.432(15) . ?
C27 H27 0.9300 . ?
C28 C29 1.340(14) . ?
C28 H28 0.9300 . ?
C29 C30 1.448(13) . ?
C29 H29 0.9300 . ?
C30 C31 1.382(12) . ?
C31 C32 1.363(11) . ?
C31 H31 0.9300 . ?
C32 C33 1.487(11) . ?
C33 C38 1.390(12) . ?
C33 C34 1.395(12) . ?
C34 C35 1.391(12) . ?
C34 H34 0.9300 . ?
C35 C36 1.401(13) . ?
C35 H35 0.9300 . ?
C36 C37 1.382(14) . ?
C36 C39 1.473(14) . ?
C37 C38 1.372(14) . ?
C37 H37 0.9300 . ?
C38 H38 0.9300 . ?
C39 C44 1.385(17) . ?
C39 C40 1.387(16) . ?
C40 C41 1.399(17) . ?
C40 H40 0.9300 . ?
C41 C42 1.37(2) . ?
C41 H41 0.9300 . ?
C42 C43 1.34(3) . ?
C42 H42 0.9300 . ?
C43 C44 1.40(2) . ?
C43 H43 0.9300 . ?
C44 H44 0.9300 . ?
C45 C46 1.495(12) . ?
C45 H45A 0.9700 . ?
C45 H45B 0.9700 . ?
C46 C47 1.375(15) . ?
C46 C51 1.376(13) . ?
C47 C48 1.374(16) . ?
C47 H47 0.9300 . ?
C48 C49 1.346(18) . ?
C48 H48 0.9300 . ?
C49 C50 1.353(18) . ?
C49 H49 0.9300 . ?
C50 C51 1.381(15) . ?
C50 H50 0.9300 . ?
C51 H51 0.9300 . ?
C52 C53 1.497(12) . ?
C52 H52A 0.9700 . ?
C52 H52B 0.9700 . ?
C53 C54 1.359(13) . ?
C53 C58 1.379(13) . ?
C54 C55 1.399(15) . ?
C54 H54 0.9300 . ?
C55 C56 1.376(18) . ?
C55 H55 0.9300 . ?
C56 C57 1.359(17) . ?
C56 H56 0.9300 . ?
C57 C58 1.384(14) . ?
C57 H57 0.9300 . ?
C58 H58 0.9300 . ?

loop_
_geom_torsion_atom_site_label_1
_geom_torsion_atom_site_label_2
_geom_torsion_atom_site_label_3
_geom_torsion_atom_site_label_4
_geom_torsion
_geom_torsion_site_symmetry_1
_geom_torsion_site_symmetry_2
_geom_torsion_site_symmetry_3
_geom_torsion_site_symmetry_4
_geom_torsion_publ_flag
C10 C1 C2 C3 178.5(8) . . . . ?
C10 C1 C2 C7 -1.1(12) . . . . ?
C1 C2 C3 C4 179.3(8) . . . . ?
C7 C2 C3 C4 -1.1(13) . . . . ?
C2 C3 C4 C5 1.8(14) . . . . ?
C3 C4 C5 C6 -1.6(14) . . . . ?
C4 C5 C6 C7 0.9(14) . . . . ?
C5 C6 C7 C8 179.9(8) . . . . ?
C5 C6 C7 C2 -0.3(12) . . . . ?
C3 C2 C7 C6 0.4(11) . . . . ?
C1 C2 C7 C6 179.9(8) . . . . ?
C3 C2 C7 C8 -179.8(8) . . . . ?
C1 C2 C7 C8 -0.2(11) . . . . ?
C6 C7 C8 C9 -179.5(8) . . . . ?
C2 C7 C8 C9 0.7(11) . . . . ?
C6 C7 C8 C24 1.7(12) . . . . ?
C2 C7 C8 C24 -178.1(7) . . . . ?
C7 C8 C9 O1 -177.3(7) . . . . ?
C24 C8 C9 O1 1.6(11) . . . . ?
C7 C8 C9 C10 0.1(12) . . . . ?
C24 C8 C9 C10 178.9(7) . . . . ?
C45 O1 C9 C8 -85.8(9) . . . . ?
C45 O1 C9 C10 96.8(8) . . . . ?
C2 C1 C10 C9 1.8(12) . . . . ?
C2 C1 C10 C11 -176.5(7) . . . . ?
C8 C9 C10 C1 -1.3(11) . . . . ?
O1 C9 C10 C1 176.0(7) . . . . ?
C8 C9 C10 C11 176.9(8) . . . . ?
O1 C9 C10 C11 -5.7(11) . . . . ?
C1 C10 C11 C12 -143.4(8) . . . . ?
C9 C10 C11 C12 38.4(12) . . . . ?
C1 C10 C11 C16 35.1(11) . . . . ?
C9 C10 C11 C16 -143.2(8) . . . . ?
C16 C11 C12 C13 1.1(13) . . . . ?
C10 C11 C12 C13 179.5(8) . . . . ?
C11 C12 C13 C14 0.9(13) . . . . ?
C12 C13 C14 C15 -2.4(13) . . . . ?
C12 C13 C14 C17 178.1(8) . . . . ?
C13 C14 C15 C16 1.9(13) . . . . ?
C17 C14 C15 C16 -178.6(8) . . . . ?
C14 C15 C16 C11 0.0(13) . . . . ?
C12 C11 C16 C15 -1.6(12) . . . . ?
C10 C11 C16 C15 179.9(8) . . . . ?
C15 C14 C17 C18 -141.4(10) . . . . ?
C13 C14 C17 C18 38.1(13) . . . . ?
C15 C14 C17 C22 37.5(13) . . . . ?
C13 C14 C17 C22 -143.0(10) . . . . ?
C22 C17 C18 C19 0.8(15) . . . . ?
C14 C17 C18 C19 179.8(10) . . . . ?
C17 C18 C19 C20 0(2) . . . . ?
C18 C19 C20 C21 0(2) . . . . ?
C19 C20 C21 C22 -1(2) . . . . ?
C20 C21 C22 C17 2(2) . . . . ?
C18 C17 C22 C21 -1.6(16) . . . . ?
C14 C17 C22 C21 179.4(10) . . . . ?
C52 O2 C23 C24 -95.2(9) . . . . ?
C52 O2 C23 C32 87.0(9) . . . . ?
O2 C23 C24 C25 -175.3(7) . . . . ?
C32 C23 C24 C25 2.4(11) . . . . ?
O2 C23 C24 C8 5.6(10) . . . . ?
C32 C23 C24 C8 -176.7(7) . . . . ?
C9 C8 C24 C23 -71.2(10) . . . . ?
C7 C8 C24 C23 107.7(8) . . . . ?
C9 C8 C24 C25 109.7(9) . . . . ?
C7 C8 C24 C25 -71.5(10) . . . . ?
C23 C24 C25 C26 176.5(8) . . . . ?
C8 C24 C25 C26 -4.4(12) . . . . ?
C23 C24 C25 C30 -3.7(11) . . . . ?
C8 C24 C25 C30 175.4(8) . . . . ?
C24 C25 C26 C27 178.2(10) . . . . ?
C30 C25 C26 C27 -1.5(14) . . . . ?
C25 C26 C27 C28 0.9(17) . . . . ?
C26 C27 C28 C29 0.4(18) . . . . ?
C27 C28 C29 C30 -1.0(17) . . . . ?
C26 C25 C30 C31 -177.5(8) . . . . ?
C24 C25 C30 C31 2.7(12) . . . . ?
C26 C25 C30 C29 0.9(12) . . . . ?
C24 C25 C30 C29 -178.9(8) . . . . ?
C28 C29 C30 C31 178.7(10) . . . . ?
C28 C29 C30 C25 0.4(14) . . . . ?
C25 C30 C31 C32 -0.4(13) . . . . ?
C29 C30 C31 C32 -178.6(9) . . . . ?
C30 C31 C32 C23 -1.1(13) . . . . ?
C30 C31 C32 C33 178.2(8) . . . . ?
C24 C23 C32 C31 0.0(12) . . . . ?
O2 C23 C32 C31 177.7(7) . . . . ?
C24 C23 C32 C33 -179.3(7) . . . . ?
O2 C23 C32 C33 -1.6(11) . . . . ?
C31 C32 C33 C38 -138.7(9) . . . . ?
C23 C32 C33 C38 40.6(12) . . . . ?
C31 C32 C33 C34 38.5(12) . . . . ?
C23 C32 C33 C34 -142.2(8) . . . . ?
C38 C33 C34 C35 -1.6(13) . . . . ?
C32 C33 C34 C35 -178.9(8) . . . . ?
C33 C34 C35 C36 -1.7(13) . . . . ?
C34 C35 C36 C37 3.0(13) . . . . ?
C34 C35 C36 C39 -175.0(8) . . . . ?
C35 C36 C37 C38 -1.2(14) . . . . ?
C39 C36 C37 C38 176.8(9) . . . . ?
C36 C37 C38 C33 -2.1(15) . . . . ?
C34 C33 C38 C37 3.5(14) . . . . ?
C32 C33 C38 C37 -179.4(8) . . . . ?
C37 C36 C39 C44 30.3(13) . . . . ?
C35 C36 C39 C44 -151.7(10) . . . . ?
C37 C36 C39 C40 -145.4(10) . . . . ?
C35 C36 C39 C40 32.5(13) . . . . ?
C44 C39 C40 C41 -1.5(15) . . . . ?
C36 C39 C40 C41 174.4(9) . . . . ?
C39 C40 C41 C42 2.8(18) . . . . ?
C40 C41 C42 C43 -2(2) . . . . ?
C41 C42 C43 C44 0(3) . . . . ?
C40 C39 C44 C43 -0.8(17) . . . . ?
C36 C39 C44 C43 -176.6(11) . . . . ?
C42 C43 C44 C39 2(2) . . . . ?
C9 O1 C45 C46 171.8(7) . . . . ?
O1 C45 C46 C47 -81.7(11) . . . . ?
O1 C45 C46 C51 94.8(10) . . . . ?
C51 C46 C47 C48 -0.2(18) . . . . ?
C45 C46 C47 C48 176.5(12) . . . . ?
C46 C47 C48 C49 1(2) . . . . ?
C47 C48 C49 C50 -2(2) . . . . ?
C48 C49 C50 C51 2(2) . . . . ?
C47 C46 C51 C50 0.1(15) . . . . ?
C45 C46 C51 C50 -176.5(10) . . . . ?
C49 C50 C51 C46 -1.1(18) . . . . ?
C23 O2 C52 C53 179.3(7) . . . . ?
O2 C52 C53 C54 -68.1(11) . . . . ?
O2 C52 C53 C58 108.1(9) . . . . ?
C58 C53 C54 C55 0.3(14) . . . . ?
C52 C53 C54 C55 176.7(9) . . . . ?
C53 C54 C55 C56 -0.6(16) . . . . ?
C54 C55 C56 C57 0.7(17) . . . . ?
C55 C56 C57 C58 -0.5(17) . . . . ?
C54 C53 C58 C57 -0.1(13) . . . . ?
C52 C53 C58 C57 -176.5(9) . . . . ?
C56 C57 C58 C53 0.2(15) . . . . ?
